data_4021126
loop_
_publ_author_name
'Jinhua Chen'
'Thota Sambaiah'
'Boris Illarionov'
'Markus Fischer'
'Adelbert Bacher'
'Mark Cushman'

_publ_section_title
;
 Design, Synthesis, and Evaluation of Acyclic C-Nucleoside and
 N-Methylated Derivatives of the Ribitylaminopyrimidine
 Substrate of Lumazine Synthase as Potential Enzyme Inhibitors
 and Mechanistic Probes
;
_journal_name_full 'Journal of Organic Chemistry'
_journal_page_first 6996
_journal_page_last 7003
_journal_paper_doi 10.1021/jo048975f
_journal_volume 69
_journal_year 2004
_chemical_formula_sum 'C18 H27 N3 O10'
_chemical_formula_weight 445.43
_space_group_IT_number 18
_symmetry_cell_setting orthorhombic
_symmetry_space_group_name_Hall 'P 2 2ab'
_symmetry_space_group_name_H-M 'P 21 21 2'
_cell_angle_alpha 90.00
_cell_angle_beta 90.00
_cell_angle_gamma 90.00
_cell_formula_units_Z 4
_cell_length_a 20.4218(2)
_cell_length_b 12.1169(3)
_cell_length_c 8.5406(6)
_cell_measurement_temperature 293(2)
_cell_volume 2113.36(16)
_diffrn_ambient_temperature 293(2)
_exptl_crystal_density_diffrn 1.400
_cod_database_code 4021126

loop_
_symmetry_equiv_pos_as_xyz
'x, y, z'
'-x, -y, z'
'-x+1/2, y+1/2, -z'
'x+1/2, -y+1/2, -z'

loop_
_atom_site_label
_atom_site_type_symbol
_atom_site_fract_x
_atom_site_fract_y
_atom_site_fract_z
_atom_site_U_iso_or_equiv
_atom_site_adp_type
_atom_site_occupancy
_atom_site_symmetry_multiplicity
_atom_site_calc_flag
_atom_site_refinement_flags
_atom_site_disorder_assembly
_atom_site_disorder_group
O10 O 0.49751(5) 0.75727(10) 0.12943(12) 0.0259(3) Uani 1 1 d . . .
O12 O 0.38916(6) 0.74672(12) 0.06955(13) 0.0340(3) Uani 1 1 d . . .
O15 O 0.36639(5) 0.78000(11) 0.49147(13) 0.0298(3) Uani 1 1 d . . .
O17 O 0.26367(5) 0.77462(10) 0.38877(13) 0.0307(3) Uani 1 1 d . . .
O21 O 0.64299(7) 0.90389(11) 0.84504(15) 0.0368(3) Uani 1 1 d . . .
O41 O 0.65531(7) 0.52701(10) 0.86095(12) 0.0330(3) Uani 1 1 d . . .
O71 O 0.58214(6) 0.56193(9) 0.35095(13) 0.0270(3) Uani 1 1 d . . .
H71 H 0.5735 0.5211 0.4247 0.041 Uiso 1 1 calc R . .
O81 O 0.47017(6) 0.63461(11) 0.51320(13) 0.0324(3) Uani 1 1 d . . .
H81 H 0.4357 0.6625 0.5425 0.049 Uiso 1 1 calc R . .
O101 O 0.56915(8) 0.97350(11) 0.59996(16) 0.0458(4) Uani 1 1 d . . .
O102 O 0.61776(7) 0.90346(11) 0.39839(15) 0.0400(3) Uani 1 1 d . . .
N3 N 0.64830(6) 0.71556(12) 0.86073(15) 0.0262(3) Uani 1 1 d . . .
N5 N 0.61807(6) 0.60313(12) 0.64013(15) 0.0245(3) Uani 1 1 d . . .
N101 N 0.59867(7) 0.89946(12) 0.53504(16) 0.0297(3) Uani 1 1 d . . .
C1 C 0.61209(8) 0.79823(14) 0.62388(19) 0.0250(3) Uani 1 1 d . . .
C2 C 0.63419(8) 0.80482(15) 0.77820(19) 0.0259(4) Uani 1 1 d . . .
C4 C 0.64008(8) 0.61955(14) 0.78607(18) 0.0245(4) Uani 1 1 d . . .
C6 C 0.60380(7) 0.69420(14) 0.55811(17) 0.0222(3) Uani 1 1 d . . .
C7 C 0.57355(8) 0.67269(13) 0.39704(19) 0.0241(3) Uani 1 1 d . . .
H7 H 0.5957 0.7200 0.3205 0.029 Uiso 1 1 calc R . .
C8 C 0.50078(7) 0.70509(14) 0.40184(17) 0.0235(3) Uani 1 1 d . . .
H8 H 0.4961 0.7824 0.4337 0.028 Uiso 1 1 calc R . .
C9 C 0.46843(7) 0.68660(13) 0.24432(17) 0.0216(3) Uani 1 1 d . . .
H9 H 0.4745 0.6095 0.2128 0.026 Uiso 1 1 calc R . .
C11 C 0.45354(8) 0.75670(18) 0.0001(2) 0.0331(4) Uani 1 1 d . . .
C13 C 0.39563(8) 0.71676(14) 0.23132(17) 0.0235(3) Uani 1 1 d . . .
H13 H 0.3688 0.6514 0.2530 0.028 Uiso 1 1 calc R . .
C14 C 0.37149(8) 0.81309(14) 0.3294(2) 0.0272(4) Uani 1 1 d . . .
H14 H 0.4008 0.8767 0.3184 0.033 Uiso 1 1 calc R . .
C16 C 0.29786(8) 0.77021(16) 0.53274(19) 0.0322(4) Uani 1 1 d . . .
C18 C 0.30131(9) 0.84509(17) 0.2889(2) 0.0353(4) Uani 1 1 d . . .
H18A H 0.2931 0.9223 0.3118 0.042 Uiso 1 1 calc R . .
H18B H 0.2918 0.8311 0.1795 0.042 Uiso 1 1 calc R . .
C22 C 0.65970(13) 0.90365(19) 1.0103(2) 0.0501(6) Uani 1 1 d . . .
H22A H 0.7004 0.8654 1.0252 0.075 Uiso 1 1 calc R . .
H22B H 0.6258 0.8671 1.0684 0.075 Uiso 1 1 calc R . .
H22C H 0.6640 0.9783 1.0466 0.075 Uiso 1 1 calc R . .
C42 C 0.67351(11) 0.53495(18) 1.0236(2) 0.0434(5) Uani 1 1 d . . .
H42A H 0.6378 0.5658 1.0823 0.065 Uiso 1 1 calc R . .
H42B H 0.7113 0.5816 1.0337 0.065 Uiso 1 1 calc R . .
H42C H 0.6835 0.4627 1.0631 0.065 Uiso 1 1 calc R . .
C111 C 0.46503(10) 0.6587(2) -0.1049(2) 0.0477(6) Uani 1 1 d . . .
H11A H 0.4657 0.5925 -0.0432 0.072 Uiso 1 1 calc R . .
H11B H 0.5062 0.6671 -0.1578 0.072 Uiso 1 1 calc R . .
H11C H 0.4305 0.6541 -0.1808 0.072 Uiso 1 1 calc R . .
C112 C 0.45855(11) 0.8655(2) -0.0828(3) 0.0594(7) Uani 1 1 d . . .
H11D H 0.5013 0.8725 -0.1287 0.089 Uiso 1 1 calc R . .
H11E H 0.4517 0.9243 -0.0093 0.089 Uiso 1 1 calc R . .
H11F H 0.4259 0.8692 -0.1636 0.089 Uiso 1 1 calc R . .
C161 C 0.27892(10) 0.8652(2) 0.6372(3) 0.0581(7) Uani 1 1 d . . .
H16A H 0.2329 0.8616 0.6591 0.087 Uiso 1 1 calc R . .
H16B H 0.2888 0.9335 0.5856 0.087 Uiso 1 1 calc R . .
H16C H 0.3031 0.8608 0.7335 0.087 Uiso 1 1 calc R . .
C162 C 0.28674(10) 0.6590(2) 0.6059(3) 0.0574(6) Uani 1 1 d . . .
H16D H 0.3010 0.6023 0.5351 0.086 Uiso 1 1 calc R . .
H16E H 0.2410 0.6496 0.6276 0.086 Uiso 1 1 calc R . .
H16F H 0.3111 0.6539 0.7017 0.086 Uiso 1 1 calc R . .

loop_
_atom_site_aniso_label
_atom_site_aniso_U_11
_atom_site_aniso_U_22
_atom_site_aniso_U_33
_atom_site_aniso_U_23
_atom_site_aniso_U_13
_atom_site_aniso_U_12
O10 0.0184(5) 0.0355(7) 0.0238(5) 0.0044(5) -0.0012(5) -0.0041(5)
O12 0.0202(6) 0.0599(9) 0.0219(6) 0.0078(5) 0.0004(5) 0.0015(6)
O15 0.0173(6) 0.0459(8) 0.0261(6) -0.0066(5) 0.0026(4) 0.0013(5)
O17 0.0197(6) 0.0406(7) 0.0319(6) 0.0021(5) -0.0005(5) 0.0002(5)
O21 0.0455(8) 0.0319(7) 0.0329(7) -0.0093(6) -0.0073(6) -0.0030(6)
O41 0.0423(7) 0.0333(7) 0.0233(6) 0.0049(5) -0.0019(5) -0.0012(6)
O71 0.0272(6) 0.0284(6) 0.0255(6) -0.0048(5) 0.0005(5) 0.0024(5)
O81 0.0225(6) 0.0514(8) 0.0232(6) 0.0037(6) 0.0036(5) 0.0030(6)
O101 0.0567(9) 0.0343(8) 0.0466(8) -0.0036(7) 0.0008(7) 0.0143(7)
O102 0.0487(8) 0.0378(7) 0.0334(7) 0.0071(6) 0.0032(6) -0.0028(6)
N3 0.0228(7) 0.0323(8) 0.0236(7) -0.0028(6) 0.0003(5) -0.0015(6)
N5 0.0199(7) 0.0298(7) 0.0237(7) -0.0002(6) 0.0003(5) -0.0005(6)
N101 0.0272(8) 0.0310(8) 0.0310(8) -0.0016(7) -0.0020(6) -0.0008(6)
C1 0.0208(7) 0.0267(8) 0.0276(8) 0.0009(7) 0.0011(6) 0.0013(7)
C2 0.0216(8) 0.0293(9) 0.0269(8) -0.0062(7) 0.0003(6) -0.0036(7)
C4 0.0179(8) 0.0307(9) 0.0250(8) 0.0008(7) 0.0013(6) -0.0012(7)
C6 0.0148(7) 0.0289(9) 0.0229(7) -0.0005(6) 0.0018(6) 0.0000(6)
C7 0.0208(8) 0.0288(9) 0.0227(8) -0.0024(6) -0.0003(6) 0.0005(6)
C8 0.0194(7) 0.0289(9) 0.0221(7) -0.0013(7) -0.0012(6) 0.0004(6)
C9 0.0205(7) 0.0255(9) 0.0188(7) 0.0000(6) 0.0016(6) -0.0010(6)
C11 0.0195(8) 0.0569(12) 0.0231(8) 0.0089(8) -0.0009(6) -0.0016(8)
C13 0.0210(7) 0.0299(9) 0.0195(7) 0.0013(7) -0.0004(6) -0.0026(7)
C14 0.0222(8) 0.0286(9) 0.0306(8) 0.0011(7) 0.0005(6) -0.0011(7)
C16 0.0167(8) 0.0496(12) 0.0302(9) 0.0004(8) 0.0006(6) 0.0007(8)
C18 0.0251(9) 0.0392(11) 0.0415(10) 0.0083(8) 0.0024(8) 0.0041(8)
C22 0.0670(15) 0.0470(12) 0.0364(11) -0.0148(9) -0.0184(11) -0.0028(11)
C42 0.0592(14) 0.0477(12) 0.0234(9) 0.0059(9) -0.0012(9) -0.0009(10)
C111 0.0286(10) 0.0905(17) 0.0240(9) -0.0115(10) 0.0024(8) -0.0065(10)
C112 0.0356(11) 0.0847(18) 0.0580(13) 0.0439(13) -0.0032(11) 0.0005(11)
C161 0.0283(11) 0.0953(19) 0.0506(12) -0.0320(13) 0.0067(9) 0.0108(11)
C162 0.0329(11) 0.0770(17) 0.0622(14) 0.0338(13) -0.0011(10) -0.0059(10)

loop_
_geom_bond_atom_site_label_1
_geom_bond_atom_site_label_2
_geom_bond_distance
_geom_bond_site_symmetry_2
_geom_bond_publ_flag
O10 C11 1.423(2) . ?
O10 C9 1.4313(18) . ?
O12 C13 1.4345(18) . ?
O12 C11 1.447(2) . ?
O15 C14 1.445(2) . ?
O15 C16 1.448(2) . ?
O17 C16 1.4150(19) . ?
O17 C18 1.431(2) . ?
O21 C2 1.341(2) . ?
O21 C22 1.452(2) . ?
O41 C4 1.328(2) . ?
O41 C42 1.441(2) . ?
O71 C7 1.4096(19) . ?
O81 C8 1.423(2) . ?
O101 N101 1.2147(19) . ?
O102 N101 1.2314(19) . ?
N3 C2 1.323(2) . ?
N3 C4 1.337(2) . ?
N5 C6 1.339(2) . ?
N5 C4 1.340(2) . ?
N101 C1 1.468(2) . ?
C1 C6 1.390(2) . ?
C1 C2 1.395(2) . ?
C6 C7 1.530(2) . ?
C7 C8 1.538(2) . ?
C8 C9 1.515(2) . ?
C9 C13 1.535(2) . ?
C11 C112 1.500(3) . ?
C11 C111 1.506(3) . ?
C13 C14 1.519(2) . ?
C14 C18 1.524(2) . ?
C16 C162 1.503(3) . ?
C16 C161 1.506(3) . ?

loop_
_cod_related_entry_id
_cod_related_entry_database
_cod_related_entry_code
1 ChemSpider 9365110
